data_4020010
loop_
_publ_author_name
'S\'ebastien Schoumacker'
'Olivier Hamelin'
'S\'ebastien T\'eti'
'Jacques P\'ecaut'
'Marc Fontecave'

_journal_name_full 'Journal of Organic Chemistry'
_journal_page_first 301
_journal_page_last 308
_journal_paper_doi 10.1021/jo048380k
_journal_volume 70
_journal_year 2005
_chemical_formula_sum 'C9 H13.5 Cl2 N2 Zn'
_chemical_formula_weight 285.99
_space_group_IT_number 19
_symmetry_cell_setting orthorhombic
_symmetry_space_group_name_Hall 'P 2ac 2ab'
_symmetry_space_group_name_H-M 'P 21 21 21'
_atom_sites_solution_hydrogens geom
_atom_sites_solution_primary direct
_atom_sites_solution_secondary difmap
_cell_angle_alpha 90.00
_cell_angle_beta 90.00
_cell_angle_gamma 90.00
_cell_formula_units_Z 4
_cell_length_a 7.1662(14)
_cell_length_b 7.6325(15)
_cell_length_c 23.207(5)
_cell_measurement_temperature 298(2)
_cell_volume 1269.3(4)
_diffrn_ambient_temperature 298(2)
_diffrn_detector_area_resol_mean ?
_diffrn_measurement_device_type 'CCD area detector'
_diffrn_measurement_method 'phi and omega scans'
_diffrn_radiation_monochromator graphite
_diffrn_radiation_source 'fine-focus sealed tube'
_diffrn_radiation_type MoK\a
_diffrn_radiation_wavelength 0.71073
_diffrn_reflns_av_R_equivalents 0.0347
_diffrn_reflns_av_sigmaI/netI 0.0506
_diffrn_reflns_limit_h_max 9
_diffrn_reflns_limit_h_min -9
_diffrn_reflns_limit_k_max 10
_diffrn_reflns_limit_k_min -8
_diffrn_reflns_limit_l_max 31
_diffrn_reflns_limit_l_min -28
_diffrn_reflns_number 7475
_diffrn_reflns_theta_max 28.70
_diffrn_reflns_theta_min 2.81
_diffrn_standards_decay_% ?
_diffrn_standards_interval_count ?
_diffrn_standards_interval_time ?
_diffrn_standards_number ?
_exptl_absorpt_coefficient_mu 2.322
_exptl_absorpt_correction_type none
_exptl_crystal_density_diffrn 1.497
_exptl_crystal_density_meas 0
_exptl_crystal_density_method 'not measured'
_exptl_crystal_F_000 582
_exptl_crystal_size_max 0.50
_exptl_crystal_size_mid 0.50
_exptl_crystal_size_min 0.50
_refine_ls_abs_structure_details 'Flack H D (1983), Acta Cryst. A39, 876-881'
_refine_ls_abs_structure_Flack 0.55(12)
_refine_ls_extinction_coef ?
_refine_ls_extinction_method none
_refine_ls_goodness_of_fit_ref 1.378
_refine_ls_hydrogen_treatment mixed
_refine_ls_matrix_type full
_refine_ls_number_parameters 146
_refine_ls_number_reflns 2927
_refine_ls_number_restraints 0
_refine_ls_restrained_S_all 1.378
_refine_ls_R_factor_all 0.1261
_refine_ls_R_factor_gt 0.0956
_refine_ls_shift/su_max 0.004
_refine_ls_shift/su_mean 0.001
_refine_ls_structure_factor_coef Fsqd
_refine_ls_weighting_details 'calc w=1/[\s^2^(Fo^2^)+(0.0311P)^2^+4.0591P] where P=(Fo^2^+2Fc^2^)/3'
_refine_ls_weighting_scheme calc
_refine_ls_wR_factor_gt 0.1703
_refine_ls_wR_factor_ref 0.1787
_reflns_number_gt 2154
_reflns_number_total 2927
_reflns_threshold_expression >2sigma(I)
_cod_depositor_comments
;
The following automatic conversions were performed:
'_symmetry_cell_setting' value 'Orthorhombic' changed to 'orthorhombic'
according to '/home/saulius/struct/CIF-dictionaries/cif_core.dic'
dictionary named 'cif_core.dic' version 2.4.1 from 2010-06-29.

Automatic conversion script
Id: cif_fix_enum 1527 2010-12-29 10:47:43Z saulius 
;
_cod_original_sg_symbol_H-M P2(1)2(1)2(1)
_cod_original_formula_sum 'C9 H13.50 Cl2 N2 Zn'
_cod_database_code 4020010

loop_
_symmetry_equiv_pos_as_xyz
'x, y, z'
'-x+1/2, -y, z+1/2'
'-x, y+1/2, -z+1/2'
'x+1/2, -y+1/2, -z'

loop_
_atom_site_label
_atom_site_type_symbol
_atom_site_fract_x
_atom_site_fract_y
_atom_site_fract_z
_atom_site_U_iso_or_equiv
_atom_site_adp_type
_atom_site_occupancy
_atom_site_symmetry_multiplicity
_atom_site_calc_flag
_atom_site_refinement_flags
_atom_site_disorder_assembly
_atom_site_disorder_group
Zn Zn 0.68454(7) 0.50111(17) 0.14749(3) 0.05191(17) Uani 1 1 d . . .
Cl1 Cl 0.5196(3) 0.2598(3) 0.13637(11) 0.0740(7) Uani 1 1 d . . .
Cl2 Cl 0.5259(3) 0.7437(3) 0.13507(12) 0.0849(8) Uani 1 1 d . . .
N1 N 0.8354(5) 0.5007(11) 0.22346(18) 0.0505(11) Uani 1 1 d . . .
N2 N 0.9509(6) 0.4998(15) 0.11504(19) 0.0676(15) Uani 1 1 d . A .
C1 C 0.7765(7) 0.4982(19) 0.2774(3) 0.0693(19) Uani 1 1 d . . .
H1 H 0.655(5) 0.533(5) 0.2829(14) 0.003(9) Uiso 1 1 d . . .
C2 C 0.8957(10) 0.500(2) 0.3238(3) 0.075(2) Uani 1 1 d . . .
H2 H 0.861(8) 0.518(12) 0.361(2) 0.074(19) Uiso 1 1 d . . .
C3 C 1.0824(9) 0.5061(19) 0.3152(3) 0.074(2) Uani 1 1 d . . .
H3 H 1.145(9) 0.474(12) 0.344(3) 0.09(2) Uiso 1 1 d . . .
C4 C 1.1442(7) 0.503(2) 0.2592(3) 0.081(2) Uani 1 1 d . . .
H4 H 1.247(8) 0.479(12) 0.255(3) 0.07(2) Uiso 1 1 d . . .
C5 C 1.0196(6) 0.5105(13) 0.2138(2) 0.0506(15) Uani 1 1 d . . .
H5 H 1.170(8) 0.534(10) 0.144(2) 0.07(2) Uiso 1 1 d . . .
C6 C 1.0701(8) 0.4962(16) 0.1534(3) 0.077(2) Uani 1 1 d . . .
C7 C 1.0072(10) 0.506(2) 0.0529(3) 0.140(4) Uani 1 1 d . . .
H7A H 1.1437 0.5000 0.0539 0.169 Uiso 1 1 calc R A .
C8 C 0.953(4) 0.342(2) 0.0271(5) 0.317(13) Uani 1 1 d . A -1
H8A H 1.0187 0.2481 0.0454 0.476 Uiso 1 1 calc R A -1
H8B H 0.9822 0.3441 -0.0132 0.476 Uiso 1 1 calc R A -1
H8C H 0.8209 0.3257 0.0320 0.476 Uiso 1 1 calc R A -1
C9A C 0.961(2) 0.717(2) 0.0365(7) 0.077(5) Uiso 0.50 1 d P A -1
H9A H 0.9556 0.7301 -0.0046 0.115 Uiso 1 1 calc R A -1
H9B H 1.0582 0.7902 0.0517 0.115 Uiso 1 1 calc R A -1
H9C H 0.8437 0.7500 0.0531 0.115 Uiso 1 1 calc R A -1
C9B C 0.883(4) 0.575(3) 0.0163(12) 0.142(10) Uiso 0.50 1 d P A -2
H9D H 0.8134 0.4832 -0.0019 0.212 Uiso 0.50 1 calc PR A -2
H9E H 0.9472 0.6424 -0.0125 0.212 Uiso 0.50 1 calc PR A -2
H9F H 0.7991 0.6503 0.0372 0.212 Uiso 0.50 1 calc PR A -2

loop_
_atom_site_aniso_label
_atom_site_aniso_U_11
_atom_site_aniso_U_22
_atom_site_aniso_U_33
_atom_site_aniso_U_23
_atom_site_aniso_U_13
_atom_site_aniso_U_12
Zn 0.0341(2) 0.0694(4) 0.0522(3) -0.0131(6) 0.0002(3) 0.0159(5)
Cl1 0.0499(10) 0.0724(13) 0.0998(16) -0.0064(12) 0.0004(11) -0.0040(9)
Cl2 0.0769(14) 0.0754(14) 0.1026(18) -0.0019(14) -0.0241(14) 0.0255(12)
N1 0.0350(19) 0.061(2) 0.056(2) 0.020(4) -0.0005(18) -0.021(4)
N2 0.045(2) 0.108(4) 0.050(3) -0.003(6) 0.010(2) -0.018(6)
C1 0.041(3) 0.093(4) 0.074(4) -0.008(8) 0.004(3) -0.015(7)
C2 0.077(4) 0.094(5) 0.054(3) 0.007(8) -0.010(3) -0.005(9)
C3 0.075(4) 0.088(5) 0.059(3) 0.003(7) -0.024(3) 0.014(8)
C4 0.033(3) 0.102(5) 0.108(5) 0.008(10) -0.013(3) 0.008(7)
C5 0.034(2) 0.054(3) 0.063(3) -0.011(5) -0.007(2) 0.014(4)
C6 0.044(3) 0.107(5) 0.081(4) 0.036(7) 0.018(3) 0.034(5)
C7 0.074(4) 0.294(12) 0.053(4) -0.063(9) 0.033(3) -0.077(9)
C8 0.61(4) 0.299(19) 0.045(5) -0.062(8) 0.119(11) 0.04(2)
